data_1550705
loop_
_publ_author_name
'Li, Yin-Xiang'
'Zhang, He'
'Yu, Mengna'
'Wang, Sha-Sha'
'Liu, Yi-Ran'
'Lin, Dongqing'
'Xie, Linghai'
'Lin, Zong-Qiong'
'Huang, Wei'

_publ_section_title
;
 Supramolecular Steric Hindrance Effect on Morphologies and Photophysical
 Behaviors of Spirocyclic Aromatic Hydrocarbon Nanocrystals
;
_journal_name_full Nanoscale
_journal_paper_doi 10.1039/C9NR01064E
_journal_year 2019
_chemical_formula_sum 'C41 H24'
_chemical_formula_weight 516.60
_chemical_name_systematic
; 
 ? 
;
_space_group_IT_number 14
_symmetry_cell_setting monoclinic
_symmetry_space_group_name_Hall '-P 2ybc'
_symmetry_space_group_name_H-M 'P 1 21/c 1'
_atom_sites_solution_hydrogens geom
_atom_sites_solution_primary direct
_atom_sites_solution_secondary difmap
_audit_creation_method SHELXL-97
_cell_angle_alpha 90.00
_cell_angle_beta 110.752(5)
_cell_angle_gamma 90.00
_cell_formula_units_Z 4
_cell_length_a 14.999(5)
_cell_length_b 11.913(4)
_cell_length_c 16.835(5)
_cell_measurement_reflns_used 1026
_cell_measurement_temperature 293(2)
_cell_measurement_theta_max 18.27
_cell_measurement_theta_min 2.32
_cell_volume 2813.0(16)
_computing_cell_refinement 'Bruker SMART'
_computing_data_collection 'Bruker SMART'
_computing_data_reduction 'Bruker SAINT'
_computing_molecular_graphics 'Bruker SHELXTL'
_computing_publication_material 'Bruker SHELXTL'
_computing_structure_refinement 'SHELXL-97 (Sheldrick, 1997)'
_computing_structure_solution 'SHELXS-97 (Sheldrick, 1990)'
_diffrn_ambient_temperature 293(2)
_diffrn_measured_fraction_theta_full 0.990
_diffrn_measured_fraction_theta_max 0.990
_diffrn_measurement_device_type 'CCD area detector'
_diffrn_measurement_method 'phi and omega scans'
_diffrn_radiation_monochromator graphite
_diffrn_radiation_source 'fine-focus sealed tube'
_diffrn_radiation_type MoK\a
_diffrn_radiation_wavelength 0.71073
_diffrn_reflns_av_R_equivalents 0.0748
_diffrn_reflns_av_sigmaI/netI 0.1109
_diffrn_reflns_limit_h_max 18
_diffrn_reflns_limit_h_min -19
_diffrn_reflns_limit_k_max 13
_diffrn_reflns_limit_k_min -15
_diffrn_reflns_limit_l_max 21
_diffrn_reflns_limit_l_min -21
_diffrn_reflns_number 17160
_diffrn_reflns_theta_full 27.46
_diffrn_reflns_theta_max 27.46
_diffrn_reflns_theta_min 2.32
_exptl_absorpt_coefficient_mu 0.069
_exptl_absorpt_correction_T_max 0.9897
_exptl_absorpt_correction_T_min 0.9843
_exptl_crystal_colour white
_exptl_crystal_density_diffrn 1.220
_exptl_crystal_density_method 'not measured'
_exptl_crystal_description block
_exptl_crystal_F_000 1080
_exptl_crystal_size_max 0.23
_exptl_crystal_size_mid 0.20
_exptl_crystal_size_min 0.15
_refine_diff_density_max 0.148
_refine_diff_density_min -0.204
_refine_diff_density_rms 0.039
_refine_ls_extinction_method none
_refine_ls_goodness_of_fit_ref 1.022
_refine_ls_hydrogen_treatment mixed
_refine_ls_matrix_type full
_refine_ls_number_parameters 370
_refine_ls_number_reflns 6379
_refine_ls_number_restraints 0
_refine_ls_restrained_S_all 1.022
_refine_ls_R_factor_all 0.1821
_refine_ls_R_factor_gt 0.0545
_refine_ls_shift/su_max 0.000
_refine_ls_shift/su_mean 0.000
_refine_ls_structure_factor_coef Fsqd
_refine_ls_weighting_details 'calc w=1/[\s^2^(Fo^2^)+(0.0100P)^2^+0.0000P] where P=(Fo^2^+2Fc^2^)/3'
_refine_ls_weighting_scheme calc
_refine_ls_wR_factor_gt 0.0830
_refine_ls_wR_factor_ref 0.1080
_reflns_number_gt 2294
_reflns_number_total 6379
_reflns_threshold_expression >2sigma(I)
_cod_data_source_file c9nr01064e1.cif
_cod_data_source_block pc_1
_cod_depositor_comments
;
The following automatic conversions were performed:

'_symmetry_cell_setting' value 'Monoclinic' changed to 'monoclinic'
according to
/home/data/users/saulius/crontab/automatic-downloads/rss-feeds/RSC/lib/dictionaries/cif_core.dic
dictionary named 'cif_core.dic' version 2.4.2 from 2011-04-26.

Automatic conversion script
Id: cif_fix_values 4973 2017-02-22 13:04:09Z antanas 
;
_cod_original_sg_symbol_H-M P21/c
_cod_database_code 1550705

loop_
_symmetry_equiv_pos_as_xyz
'x, y, z'
'-x, y+1/2, -z+1/2'
'-x, -y, -z'
'x, -y-1/2, z-1/2'

loop_
_atom_site_label
_atom_site_type_symbol
_atom_site_fract_x
_atom_site_fract_y
_atom_site_fract_z
_atom_site_U_iso_or_equiv
_atom_site_adp_type
_atom_site_occupancy
_atom_site_symmetry_multiplicity
_atom_site_calc_flag
_atom_site_refinement_flags
C1 C -0.20939(19) -0.0395(2) -0.2788(2) 0.0720(8) Uani 1 1 d .
H1 H -0.2110 -0.1079 -0.2527 0.086 Uiso 1 1 calc R
C2 C -0.26005(19) -0.0269(3) -0.3649(2) 0.0741(9) Uani 1 1 d .
H2 H -0.2950 -0.0868 -0.3961 0.089 Uiso 1 1 calc R
C3 C -0.25889(18) 0.0735(3) -0.40443(18) 0.0710(8) Uani 1 1 d .
H3 H -0.2929 0.0808 -0.4623 0.085 Uiso 1 1 calc R
C4 C -0.20736(17) 0.1649(2) -0.35904(18) 0.0575(7) Uani 1 1 d .
C5 C -0.20632(18) 0.2716(2) -0.39846(18) 0.0671(8) Uani 1 1 d .
H5 H -0.2421 0.2813 -0.4558 0.080 Uiso 1 1 calc R
C6 C -0.15480(18) 0.3569(2) -0.35405(18) 0.0638(8) Uani 1 1 d .
H6 H -0.1554 0.4249 -0.3813 0.077 Uiso 1 1 calc R
C7 C -0.09883(17) 0.3469(2) -0.26595(17) 0.0512(7) Uani 1 1 d .
C8 C -0.04156(17) 0.4333(2) -0.21895(18) 0.0579(7) Uani 1 1 d .
H8 H -0.0379 0.5004 -0.2459 0.070 Uiso 1 1 calc R
C9 C 0.00950(16) 0.4217(2) -0.13377(18) 0.0572(7) Uani 1 1 d .
H9 H 0.0471 0.4811 -0.1046 0.069 Uiso 1 1 calc R
C10 C 0.00672(16) 0.3233(2) -0.08964(16) 0.0488(6) Uani 1 1 d .
C11 C -0.04646(16) 0.2316(2) -0.13557(17) 0.0485(6) Uani 1 1 d .
C12 C -0.09963(16) 0.2435(2) -0.22329(17) 0.0479(6) Uani 1 1 d .
C13 C -0.15524(16) 0.1523(2) -0.27204(17) 0.0512(7) Uani 1 1 d .
C14 C -0.15622(17) 0.0487(2) -0.23067(18) 0.0570(7) Uani 1 1 d .
C15 C -0.10017(18) 0.0375(2) -0.14303(18) 0.0664(8) Uani 1 1 d .
H15 H -0.0998 -0.0309 -0.1163 0.080 Uiso 1 1 calc R
C16 C -0.04735(17) 0.1232(2) -0.09731(16) 0.0615(7) Uani 1 1 d .
H16 H -0.0110 0.1121 -0.0403 0.074 Uiso 1 1 calc R
C17 C 0.05857(17) 0.32132(17) 0.00312(16) 0.0476(6) Uani 1 1 d .
C18 C 0.01285(17) 0.28844(19) 0.05913(18) 0.0586(7) Uani 1 1 d .
H18 H -0.0499 0.2634 0.0367 0.070 Uiso 1 1 calc R
C19 C 0.05778(18) 0.29196(19) 0.14651(18) 0.0591(7) Uani 1 1 d .
H19 H 0.0257 0.2694 0.1820 0.071 Uiso 1 1 calc R
C20 C 0.15105(18) 0.32947(18) 0.18039(16) 0.0492(6) Uani 1 1 d .
C21 C 0.19829(16) 0.36228(18) 0.12579(16) 0.0454(6) Uani 1 1 d .
C22 C 0.15288(16) 0.35872(18) 0.03887(16) 0.0505(6) Uani 1 1 d .
H22 H 0.1853 0.3814 0.0036 0.061 Uiso 1 1 calc R
C23 C 0.21500(18) 0.34480(18) 0.26813(16) 0.0504(7) Uani 1 1 d .
C24 C 0.2015(2) 0.32472(19) 0.34468(18) 0.0669(8) Uani 1 1 d .
H24 H 0.1434 0.2974 0.3449 0.080 Uiso 1 1 calc R
C25 C 0.2752(2) 0.3459(2) 0.42028(19) 0.0769(9) Uani 1 1 d .
H25 H 0.2669 0.3324 0.4716 0.092 Uiso 1 1 calc R
C26 C 0.3614(2) 0.3869(2) 0.42001(18) 0.0802(9) Uani 1 1 d .
H26 H 0.4105 0.4015 0.4711 0.096 Uiso 1 1 calc R
C27 C 0.37473(19) 0.4066(2) 0.34338(18) 0.0684(8) Uani 1 1 d .
H27 H 0.4329 0.4334 0.3432 0.082 Uiso 1 1 calc R
C28 C 0.30179(18) 0.38606(18) 0.26860(16) 0.0512(6) Uani 1 1 d .
C29 C 0.29915(16) 0.39950(19) 0.17704(15) 0.0485(6) Uani 1 1 d .
C30 C 0.32595(17) 0.5177(2) 0.15747(15) 0.0536(7) Uani 1 1 d .
C31 C 0.28033(19) 0.6167(2) 0.15995(17) 0.0719(8) Uani 1 1 d .
H31 H 0.2247 0.6174 0.1725 0.086 Uiso 1 1 calc R
C32 C 0.3189(3) 0.7156(2) 0.14336(19) 0.0929(10) Uani 1 1 d .
H32 H 0.2896 0.7837 0.1456 0.112 Uiso 1 1 calc R
C33 C 0.3998(3) 0.7140(3) 0.1237(2) 0.1063(13) Uani 1 1 d .
H33 H 0.4244 0.7812 0.1122 0.128 Uiso 1 1 calc R
C34 C 0.4460(2) 0.6147(3) 0.1206(2) 0.0972(11) Uani 1 1 d .
H34 H 0.5011 0.6146 0.1074 0.117 Uiso 1 1 calc R
C35 C 0.40824(18) 0.5147(3) 0.13764(16) 0.0654(8) Uani 1 1 d .
C36 C 0.43937(18) 0.3989(3) 0.13911(16) 0.0714(8) Uani 1 1 d .
C37 C 0.5164(2) 0.3511(4) 0.1242(2) 0.1104(13) Uani 1 1 d .
H37 H 0.5591 0.3959 0.1096 0.132 Uiso 1 1 calc R
C38 C 0.5290(3) 0.2364(4) 0.1311(3) 0.1265(18) Uani 1 1 d .
H38 H 0.5803 0.2040 0.1209 0.152 Uiso 1 1 calc R
C39 C 0.4673(3) 0.1697(3) 0.1528(2) 0.1110(13) Uani 1 1 d .
H39 H 0.4773 0.0925 0.1574 0.133 Uiso 1 1 calc R
C40 C 0.3898(2) 0.2155(3) 0.16816(17) 0.0776(9) Uani 1 1 d .
H40 H 0.3479 0.1700 0.1832 0.093 Uiso 1 1 calc R
C41 C 0.37659(17) 0.3298(2) 0.16053(16) 0.0584(7) Uani 1 1 d .

loop_
_atom_site_aniso_label
_atom_site_aniso_U_11
_atom_site_aniso_U_22
_atom_site_aniso_U_33
_atom_site_aniso_U_23
_atom_site_aniso_U_13
_atom_site_aniso_U_12
C1 0.075(2) 0.0586(19) 0.083(3) -0.0111(19) 0.0288(19) -0.0020(16)
C2 0.062(2) 0.072(2) 0.083(3) -0.027(2) 0.0200(19) -0.0058(16)
C3 0.0588(19) 0.086(2) 0.060(2) -0.020(2) 0.0117(16) 0.0053(17)
C4 0.0481(16) 0.0682(19) 0.054(2) -0.0076(17) 0.0157(15) 0.0077(15)
C5 0.0602(19) 0.082(2) 0.052(2) -0.0034(18) 0.0111(16) 0.0157(16)
C6 0.0646(19) 0.067(2) 0.058(2) 0.0037(17) 0.0197(16) 0.0112(15)
C7 0.0479(16) 0.0559(17) 0.0508(19) 0.0017(15) 0.0187(14) 0.0098(13)
C8 0.0607(18) 0.0518(17) 0.063(2) 0.0038(16) 0.0242(16) 0.0028(14)
C9 0.0502(16) 0.0543(17) 0.066(2) -0.0046(16) 0.0197(16) -0.0017(13)
C10 0.0435(15) 0.0541(17) 0.0478(18) -0.0017(15) 0.0147(13) 0.0025(13)
C11 0.0472(15) 0.0482(16) 0.0509(18) -0.0043(15) 0.0183(14) 0.0031(13)
C12 0.0428(15) 0.0540(17) 0.0493(18) -0.0030(15) 0.0192(14) 0.0082(13)
C13 0.0423(15) 0.0565(18) 0.056(2) -0.0078(16) 0.0192(14) 0.0061(13)
C14 0.0561(17) 0.0524(18) 0.063(2) -0.0132(17) 0.0216(16) -0.0019(14)
C15 0.081(2) 0.0496(17) 0.064(2) -0.0014(16) 0.0196(18) -0.0041(15)
C16 0.0670(18) 0.0569(17) 0.0525(19) 0.0030(15) 0.0112(15) 0.0034(14)
C17 0.0475(16) 0.0411(15) 0.0570(19) -0.0041(13) 0.0218(15) -0.0018(12)
C18 0.0514(16) 0.0660(17) 0.062(2) -0.0122(16) 0.0245(16) -0.0142(13)
C19 0.0656(19) 0.0589(17) 0.064(2) -0.0114(15) 0.0373(16) -0.0174(14)
C20 0.0535(17) 0.0484(15) 0.0512(19) -0.0017(13) 0.0255(15) -0.0049(13)
C21 0.0418(15) 0.0488(15) 0.0462(17) 0.0002(13) 0.0166(13) 0.0019(12)
C22 0.0478(16) 0.0576(16) 0.0515(19) -0.0012(14) 0.0242(14) -0.0026(13)
C23 0.0646(18) 0.0448(15) 0.0481(19) -0.0008(13) 0.0276(15) -0.0032(13)
C24 0.088(2) 0.0625(18) 0.058(2) -0.0020(16) 0.0349(18) -0.0091(16)
C25 0.110(3) 0.076(2) 0.050(2) 0.0013(17) 0.034(2) -0.0134(19)
C26 0.099(3) 0.085(2) 0.043(2) 0.0033(17) 0.0087(18) -0.0083(19)
C27 0.069(2) 0.076(2) 0.054(2) 0.0040(17) 0.0136(17) -0.0101(15)
C28 0.0561(17) 0.0514(16) 0.0457(18) -0.0010(14) 0.0176(14) 0.0008(13)
C29 0.0448(15) 0.0593(16) 0.0424(17) 0.0003(13) 0.0167(13) -0.0006(13)
C30 0.0496(16) 0.0661(19) 0.0415(17) 0.0009(14) 0.0116(13) -0.0084(14)
C31 0.075(2) 0.0702(19) 0.069(2) 0.0032(18) 0.0244(17) -0.0090(17)
C32 0.117(3) 0.067(2) 0.077(3) 0.0094(18) 0.012(2) -0.024(2)
C33 0.111(3) 0.118(3) 0.071(3) 0.018(2) 0.008(2) -0.061(3)
C34 0.069(2) 0.146(3) 0.073(2) 0.009(3) 0.0214(19) -0.040(3)
C35 0.0487(18) 0.095(2) 0.0494(19) 0.0043(17) 0.0140(14) -0.0167(17)
C36 0.0417(17) 0.122(3) 0.051(2) -0.0071(19) 0.0171(15) -0.0006(18)
C37 0.058(2) 0.187(4) 0.094(3) -0.021(3) 0.036(2) -0.003(3)
C38 0.076(3) 0.209(5) 0.091(3) -0.036(4) 0.024(2) 0.047(3)
C39 0.099(3) 0.139(3) 0.076(3) -0.020(2) 0.008(2) 0.060(3)
C40 0.076(2) 0.093(2) 0.057(2) -0.0045(18) 0.0143(16) 0.0227(18)
C41 0.0472(17) 0.080(2) 0.0431(17) -0.0014(15) 0.0096(13) 0.0089(15)

loop_
_atom_type_symbol
_atom_type_description
_atom_type_scat_dispersion_real
_atom_type_scat_dispersion_imag
_atom_type_scat_source
C C 0.0033 0.0016 'International Tables Vol C Tables 4.2.6.8 and 6.1.1.4'
H H 0.0000 0.0000 'International Tables Vol C Tables 4.2.6.8 and 6.1.1.4'

loop_
_geom_angle_atom_site_label_1
_geom_angle_atom_site_label_2
_geom_angle_atom_site_label_3
_geom_angle
C2 C1 C14 121.1(3)
C2 C1 H1 119.5
C14 C1 H1 119.5
C3 C2 C1 120.3(3)
C3 C2 H2 119.8
C1 C2 H2 119.8
C2 C3 C4 121.0(3)
C2 C3 H3 119.5
C4 C3 H3 119.5
C3 C4 C13 118.9(3)
C3 C4 C5 122.1(3)
C13 C4 C5 119.0(3)
C6 C5 C4 120.9(3)
C6 C5 H5 119.5
C4 C5 H5 119.5
C5 C6 C7 122.0(3)
C5 C6 H6 119.0
C7 C6 H6 119.0
C8 C7 C6 123.1(3)
C8 C7 C12 117.7(2)
C6 C7 C12 119.2(2)
C9 C8 C7 121.4(2)
C9 C8 H8 119.3
C7 C8 H8 119.3
C8 C9 C10 122.0(2)
C8 C9 H9 119.0
C10 C9 H9 119.0
C9 C10 C11 118.4(2)
C9 C10 C17 118.1(2)
C11 C10 C17 123.4(2)
C10 C11 C12 119.6(2)
C10 C11 C16 122.7(2)
C12 C11 C16 117.7(2)
C11 C12 C7 120.6(2)
C11 C12 C13 121.2(2)
C7 C12 C13 118.1(2)
C4 C13 C14 120.4(3)
C4 C13 C12 120.7(3)
C14 C13 C12 118.8(2)
C1 C14 C13 118.3(3)
C1 C14 C15 122.6(3)
C13 C14 C15 119.0(2)
C16 C15 C14 122.1(2)
C16 C15 H15 119.0
C14 C15 H15 119.0
C15 C16 C11 121.1(2)
C15 C16 H16 119.4
C11 C16 H16 119.4
C22 C17 C18 117.4(2)
C22 C17 C10 121.5(2)
C18 C17 C10 121.0(2)
C19 C18 C17 122.4(2)
C19 C18 H18 118.8
C17 C18 H18 118.8
C20 C19 C18 119.2(2)
C20 C19 H19 120.4
C18 C19 H19 120.4
C19 C20 C21 119.5(2)
C19 C20 C23 131.5(2)
C21 C20 C23 109.0(2)
C22 C21 C20 120.9(2)
C22 C21 C29 129.1(2)
C20 C21 C29 110.0(2)
C21 C22 C17 120.7(2)
C21 C22 H22 119.7
C17 C22 H22 119.7
C28 C23 C24 119.9(2)
C28 C23 C20 109.2(2)
C24 C23 C20 130.9(2)
C25 C24 C23 119.2(3)
C25 C24 H24 120.4
C23 C24 H24 120.4
C24 C25 C26 120.4(3)
C24 C25 H25 119.8
C26 C25 H25 119.8
C25 C26 C27 120.2(3)
C25 C26 H26 119.9
C27 C26 H26 119.9
C28 C27 C26 119.5(2)
C28 C27 H27 120.3
C26 C27 H27 120.3
C27 C28 C23 120.8(2)
C27 C28 C29 129.3(2)
C23 C28 C29 109.9(2)
C21 C29 C41 113.94(19)
C21 C29 C30 115.52(19)
C41 C29 C30 100.69(19)
C21 C29 C28 101.89(18)
C41 C29 C28 112.0(2)
C30 C29 C28 113.34(19)
C31 C30 C35 121.6(3)
C31 C30 C29 127.7(2)
C35 C30 C29 110.6(2)
C30 C31 C32 118.5(3)
C30 C31 H31 120.7
C32 C31 H31 120.7
C33 C32 C31 120.5(3)
C33 C32 H32 119.8
C31 C32 H32 119.8
C32 C33 C34 121.4(3)
C32 C33 H33 119.3
C34 C33 H33 119.3
C33 C34 C35 118.7(3)
C33 C34 H34 120.7
C35 C34 H34 120.7
C30 C35 C34 119.3(3)
C30 C35 C36 109.1(2)
C34 C35 C36 131.6(3)
C37 C36 C41 119.1(3)
C37 C36 C35 132.0(3)
C41 C36 C35 108.9(2)
C38 C37 C36 119.3(4)
C38 C37 H37 120.4
C36 C37 H37 120.4
C39 C38 C37 121.0(4)
C39 C38 H38 119.5
C37 C38 H38 119.5
C38 C39 C40 120.8(4)
C38 C39 H39 119.6
C40 C39 H39 119.6
C41 C40 C39 118.3(3)
C41 C40 H40 120.8
C39 C40 H40 120.8
C40 C41 C36 121.5(3)
C40 C41 C29 127.8(2)
C36 C41 C29 110.7(2)

loop_
_geom_bond_atom_site_label_1
_geom_bond_atom_site_label_2
_geom_bond_distance
C1 C2 1.386(4)
C1 C14 1.392(3)
C1 H1 0.9300
C2 C3 1.372(3)
C2 H2 0.9300
C3 C4 1.396(3)
C3 H3 0.9300
C4 C13 1.403(3)
C4 C5 1.436(3)
C5 C6 1.334(3)
C5 H5 0.9300
C6 C7 1.427(3)
C6 H6 0.9300
C7 C8 1.394(3)
C7 C12 1.428(3)
C8 C9 1.373(3)
C8 H8 0.9300
C9 C10 1.397(3)
C9 H9 0.9300
C10 C11 1.411(3)
C10 C17 1.478(3)
C11 C12 1.415(3)
C11 C16 1.445(3)
C12 C13 1.437(3)
C13 C14 1.420(3)
C14 C15 1.422(3)
C15 C16 1.353(3)
C15 H15 0.9300
C16 H16 0.9300
C17 C22 1.399(3)
C17 C18 1.404(3)
C18 C19 1.385(3)
C18 H18 0.9300
C19 C20 1.385(3)
C19 H19 0.9300
C20 C21 1.401(3)
C20 C23 1.460(3)
C21 C22 1.379(3)
C21 C29 1.518(3)
C22 H22 0.9300
C23 C28 1.389(3)
C23 C24 1.395(3)
C24 C25 1.382(3)
C24 H24 0.9300
C25 C26 1.383(3)
C25 H25 0.9300
C26 C27 1.394(3)
C26 H26 0.9300
C27 C28 1.366(3)
C27 H27 0.9300
C28 C29 1.536(3)
C29 C41 1.531(3)
C29 C30 1.531(3)
C30 C31 1.372(3)
C30 C35 1.389(3)
C31 C32 1.384(3)
C31 H31 0.9300
C32 C33 1.367(4)
C32 H32 0.9300
C33 C34 1.381(4)
C33 H33 0.9300
C34 C35 1.391(4)
C34 H34 0.9300
C35 C36 1.453(3)
C36 C37 1.390(4)
C36 C41 1.391(3)
C37 C38 1.379(4)
C37 H37 0.9300
C38 C39 1.364(4)
C38 H38 0.9300
C39 C40 1.389(4)
C39 H39 0.9300
C40 C41 1.376(3)
C40 H40 0.9300

loop_
_geom_torsion_atom_site_label_1
_geom_torsion_atom_site_label_2
_geom_torsion_atom_site_label_3
_geom_torsion_atom_site_label_4
_geom_torsion
C14 C1 C2 C3 -0.2(4)
C1 C2 C3 C4 -0.3(4)
C2 C3 C4 C13 0.9(4)
C2 C3 C4 C5 -178.8(2)
C3 C4 C5 C6 -178.5(2)
C13 C4 C5 C6 1.7(3)
C4 C5 C6 C7 -0.2(4)
C5 C6 C7 C8 177.5(2)
C5 C6 C7 C12 -1.6(4)
C6 C7 C8 C9 178.4(2)
C12 C7 C8 C9 -2.6(3)
C7 C8 C9 C10 -0.2(4)
C8 C9 C10 C11 3.4(3)
C8 C9 C10 C17 -175.7(2)
C9 C10 C11 C12 -3.7(3)
C17 C10 C11 C12 175.4(2)
C9 C10 C11 C16 174.6(2)
C17 C10 C11 C16 -6.3(3)
C10 C11 C12 C7 0.9(3)
C16 C11 C12 C7 -177.45(19)
C10 C11 C12 C13 -179.52(19)
C16 C11 C12 C13 2.1(3)
C8 C7 C12 C11 2.2(3)
C6 C7 C12 C11 -178.7(2)
C8 C7 C12 C13 -177.4(2)
C6 C7 C12 C13 1.7(3)
C3 C4 C13 C14 -1.0(3)
C5 C4 C13 C14 178.7(2)
C3 C4 C13 C12 178.7(2)
C5 C4 C13 C12 -1.6(3)
C11 C12 C13 C4 -179.7(2)
C7 C12 C13 C4 -0.2(3)
C11 C12 C13 C14 0.0(3)
C7 C12 C13 C14 179.5(2)
C2 C1 C14 C13 0.1(4)
C2 C1 C14 C15 -177.3(2)
C4 C13 C14 C1 0.5(3)
C12 C13 C14 C1 -179.2(2)
C4 C13 C14 C15 178.0(2)
C12 C13 C14 C15 -1.7(3)
C1 C14 C15 C16 178.7(2)
C13 C14 C15 C16 1.3(4)
C14 C15 C16 C11 0.9(4)
C10 C11 C16 C15 179.1(2)
C12 C11 C16 C15 -2.6(3)
C9 C10 C17 C22 -48.2(3)
C11 C10 C17 C22 132.8(2)
C9 C10 C17 C18 127.7(2)
C11 C10 C17 C18 -51.3(3)
C22 C17 C18 C19 -0.1(3)
C10 C17 C18 C19 -176.1(2)
C17 C18 C19 C20 0.2(4)
C18 C19 C20 C21 -0.5(3)
C18 C19 C20 C23 178.4(2)
C19 C20 C21 C22 0.6(3)
C23 C20 C21 C22 -178.4(2)
C19 C20 C21 C29 -179.8(2)
C23 C20 C21 C29 1.2(2)
C20 C21 C22 C17 -0.5(3)
C29 C21 C22 C17 180.0(2)
C18 C17 C22 C21 0.2(3)
C10 C17 C22 C21 176.3(2)
C19 C20 C23 C28 -179.3(2)
C21 C20 C23 C28 -0.4(3)
C19 C20 C23 C24 0.9(4)
C21 C20 C23 C24 179.8(2)
C28 C23 C24 C25 -0.3(4)
C20 C23 C24 C25 179.4(2)
C23 C24 C25 C26 0.3(4)
C24 C25 C26 C27 -0.5(4)
C25 C26 C27 C28 0.7(4)
C26 C27 C28 C23 -0.7(4)
C26 C27 C28 C29 -179.2(2)
C24 C23 C28 C27 0.5(3)
C20 C23 C28 C27 -179.3(2)
C24 C23 C28 C29 179.3(2)
C20 C23 C28 C29 -0.5(3)
C22 C21 C29 C41 -61.0(3)
C20 C21 C29 C41 119.4(2)
C22 C21 C29 C30 54.9(3)
C20 C21 C29 C30 -124.7(2)
C22 C21 C29 C28 178.2(2)
C20 C21 C29 C28 -1.4(2)
C27 C28 C29 C21 179.8(2)
C23 C28 C29 C21 1.1(2)
C27 C28 C29 C41 57.6(3)
C23 C28 C29 C41 -121.0(2)
C27 C28 C29 C30 -55.4(3)
C23 C28 C29 C30 125.9(2)
C21 C29 C30 C31 55.6(3)
C41 C29 C30 C31 178.9(2)
C28 C29 C30 C31 -61.4(3)
C21 C29 C30 C35 -126.0(2)
C41 C29 C30 C35 -2.7(3)
C28 C29 C30 C35 117.0(2)
C35 C30 C31 C32 -1.0(4)
C29 C30 C31 C32 177.3(2)
C30 C31 C32 C33 1.0(4)
C31 C32 C33 C34 -0.7(5)
C32 C33 C34 C35 0.3(5)
C31 C30 C35 C34 0.6(4)
C29 C30 C35 C34 -177.9(2)
C31 C30 C35 C36 -179.4(2)
C29 C30 C35 C36 2.1(3)
C33 C34 C35 C30 -0.2(5)
C33 C34 C35 C36 179.8(3)
C30 C35 C36 C37 -179.9(3)
C34 C35 C36 C37 0.1(5)
C30 C35 C36 C41 -0.4(3)
C34 C35 C36 C41 179.6(3)
C41 C36 C37 C38 -0.2(5)
C35 C36 C37 C38 179.3(3)
C36 C37 C38 C39 -0.3(6)
C37 C38 C39 C40 0.3(6)
C38 C39 C40 C41 0.3(5)
C39 C40 C41 C36 -0.8(4)
C39 C40 C41 C29 -177.7(3)
C37 C36 C41 C40 0.8(4)
C35 C36 C41 C40 -178.8(2)
C37 C36 C41 C29 178.2(2)
C35 C36 C41 C29 -1.4(3)
C21 C29 C41 C40 -56.0(3)
C30 C29 C41 C40 179.7(2)
C28 C29 C41 C40 58.9(3)
C21 C29 C41 C36 126.8(2)
C30 C29 C41 C36 2.5(3)
C28 C29 C41 C36 -118.2(2)
